data_2001532
loop_
_publ_author_name
'Fang, Q.'
'You, X.-Z.'
'Cai, J.-H.'
'He, M.-Y.'

_publ_section_title
;Cobaltocenium
 bis[(4,5-dimercapto-<i>S</i>^4^,<i>S</i>^5^)-1,3-dithiole-2-thionato]nickelate
;
_journal_issue 7
_journal_name_full 'Acta Crystallographica Section C'
_journal_page_first 1347
_journal_page_last 1350
_journal_paper_doi 10.1107/S0108270193000332
_journal_volume 49
_journal_year 1993
_chemical_formula_sum 'C16 H10 Co Ni S10'
_chemical_formula_weight 640.54
_space_group_IT_number 2
_space_group_name_Hall '-P 1'
_space_group_name_H-M_alt 'P -1'
_symmetry_cell_setting triclinic
_symmetry_space_group_name_Hall '-P 1'
_symmetry_space_group_name_H-M 'P -1'
_atom_type_scat_source IntTabIV
_cell_angle_alpha 100.60(2)
_cell_angle_beta 96.02(3)
_cell_angle_gamma 76.01(3)
_cell_formula_units_Z 8
_cell_length_a 19.347(9)
_cell_length_b 25.289(7)
_cell_length_c 9.698(3)
_cell_measurement_reflns_used 20
_cell_measurement_temperature 296
_cell_measurement_theta_max 10
_cell_measurement_theta_min 5
_cell_volume 4517(3)
_diffrn_measurement_device 'Rigaku AFC-5'
_diffrn_measurement_method
;\w/2\q scans, \w-scan width (0.45+0.35tan\q)\%, scan speed 8\%
min^-1^
;
_diffrn_radiation_type MoK\a
_diffrn_radiation_wavelength 0.71069
_diffrn_reflns_av_R_equivalents 0.031
_diffrn_reflns_limit_h_max 23
_diffrn_reflns_limit_h_min 0
_diffrn_reflns_limit_k_max 30
_diffrn_reflns_limit_k_min -30
_diffrn_reflns_limit_l_max 12
_diffrn_reflns_limit_l_min -12
_diffrn_reflns_number 12675
_diffrn_reflns_theta_max 46.0
_diffrn_standards_decay_% <5.4
_diffrn_standards_interval_time 180
_diffrn_standards_number 3
_exptl_absorpt_coefficient_mu 2.47
_exptl_absorpt_correction_T_max 1.00
_exptl_absorpt_correction_T_min 0.570
_exptl_absorpt_correction_type empirical
_exptl_crystal_colour 'blackish green'
_exptl_crystal_density_diffrn 1.88
_exptl_crystal_density_meas 1.89
_exptl_crystal_density_method flotation
_exptl_crystal_description platelet
_exptl_crystal_size_max 0.60
_exptl_crystal_size_mid 0.40
_exptl_crystal_size_min 0.02
_refine_diff_density_max 0.69
_refine_diff_density_min -0.50
_refine_ls_extinction_method none
_refine_ls_goodness_of_fit_obs 1.32
_refine_ls_hydrogen_treatment noref
_refine_ls_number_parameters 799
_refine_ls_number_reflns 6490
_refine_ls_R_factor_obs 0.047
_refine_ls_shift/esd_max 1.01
_refine_ls_structure_factor_coef Fsqd
_refine_ls_weighting_scheme unit
_refine_ls_wR_factor_obs 0.062
_reflns_number_observed 6490
_reflns_number_total 12675
_reflns_observed_criterion F>4\s(F)
_cod_data_source_file li1014.cif
_cod_data_source_block li1014_structure_1_of_1
_cod_original_formula_sum 'C16 H10 Co1 Ni1 S10'
_cod_database_code 2001532

loop_
_space_group_symop_id
_space_group_symop_operation_xyz
1 x,y,z
2 -x,-y,-z

loop_
_atom_site_label
_atom_site_fract_x
_atom_site_fract_y
_atom_site_fract_z
Ni1 .41230(10) .26937(7) .9632(2)
Ni2 .61510(10) .25657(7) .4984(2)
Ni3 .14520(10) .21708(9) .0276(2)
Ni4 .90300(10) .28235(8) .6152(2)
Co1 .87280(10) .11673(8) .9694(2)
Co2 .09410(10) .36728(8) .5812(2)
Co3 .61710(10) .34888(8) .1113(2)
Co4 .35680(10) .13955(8) .4150(2)
S10 .7018(3) .0467(2) .7443(6)
S11 .3575(2) .2978(2) 1.1543(4)
S12 .3515(2) .3382(2) .8665(4)
S13 .4691(3) .1977(2) 1.0526(4)
S14 .4736(2) .2465(2) .7795(4)
S15 .2371(2) .3969(2) 1.2375(5)
S16 .2312(2) .4336(2) .9718(5)
S17 .5905(3) .1028(2) .9459(5)
S18 .5967(2) .1488(2) .6979(5)
S19 .1239(3) .4929(2) 1.1788(6)
S20 .9170(3) .0312(3) .4061(6)
S21 .5977(2) .3375(2) .6299(5)
S22 .5059(2) .2688(2) .4149(4)
S23 .7237(2) .2431(2) .5850(4)
S24 .6319(2) .1758(2) .3666(4)
S25 .4605(2) .4249(2) .6874(5)
S26 .3772(2) .3618(2) .4915(5)
S27 .8482(2) .1436(2) .5361(5)
S28 .7623(2) .0796(2) .3469(5)
S29 .3016(2) .4632(2) .6658(5)
S30 -.1555(3) .4384(2) .1832(6)
S31 .1625(2) .1296(2) .0342(4)
S32 .0471(2) .2254(2) .1227(4)
S33 .1245(2) .3048(2) .0166(5)
S34 .2438(3) .2073(2) -.0705(5)
S35 -.0077(3) .3967(2) .0844(5)
S36 -.0769(2) .3236(2) .1839(4)
S37 .2772(3) .0326(2) -.0815(5)
S38 .3554(3) .1032(3) -.1684(5)
S39 .4065(4) -.0186(3) -.2391(7)
S40 1.1891(3) .0474(2) .4673(5)
S41 .8313(2) .3356(2) .4863(4)
S42 .8596(2) .3308(2) .8079(4)
S43 .9430(2) .2324(2) .4228(4)
S44 .9784(2) .2319(2) .7462(4)
S45 .7112(3) .4354(2) .5605(5)
S46 .7357(2) .4307(2) .8565(5)
S47 1.0651(2) .1308(2) .3726(4)
S48 1.0976(2) .1305(2) .6693(4)
S49 .6136(3) .5134(2) .7604(7)
C11 .2955(8) .3738(6) .995(2)
C12 .2978(8) .3573(6) 1.118(2)
C13 .5287(8) .1645(6) .928(2)
C14 .5307(8) .1852(6) .8120(10)
C15 .1940(8) .4440(7) 1.131(2)
C16 .6327(9) .0966(6) .795(2)
C21 .5069(8) .3630(6) .5980(10)
C22 .4691(7) .3331(6) .5090(10)
C23 .7584(8) .1760(6) .5060(10)
C24 .7190(8) .1469(6) .4170(10)
C25 .3761(8) .4195(6) .619(2)
C26 .8450(9) .0821(7) .426(2)
C31 .2404(9) .1029(7) -.046(2)
C32 .2753(9) .1356(7) -.088(2)
C33 .0065(8) .2946(6) .1220(10)
C34 .0414(8) .3285(6) .0790(10)
C35 -.0840(9) .3887(6) .150(2)
C36 .3483(11) .0358(8) -.165(2)
C41 .7806(8) .3828(6) .607(2)
C42 .7925(7) .3812(5) .7470(10)
C43 1.0106(7) .1821(6) .4840(10)
C44 1.0260(8) .1818(6) .6220(10)
C45 .6828(9) .4624(7) .726(2)
C46 1.1209(8) .0985(6) .500(2)
C1A .8213(9) .1694(7) 1.129(2)
C1B .7713(9) .1484(7) 1.030(2)
C1C .7783(8) .1623(6) .896(2)
C1D .8341(9) .1933(6) .917(2)
C1E .8600(9) .1976(6) 1.061(2)
C1F .9807(10) .0833(8) .980(2)
C1G .9527(11) .0753(7) .840(2)
C1H .8997(11) .0456(7) .832(2)
C1I .8936(10) .0336(7) .967(2)
C1J .9462(8) .0589(7) 1.0604(4)
C2A .1995(9) .3357(7) .555(2)
C2B .1799(8) .3190(7) .672(2)
C2C .1240(8) .2896(6) .629(2)
C2D .1106(9) .2878(7) .479(2)
C2E .1582(9) .3167(7) .435(2)
C2F .0822(11) .4502(7) .615(2)
C2G .0586(10) .4342(8) .731(2)
C2H .0024(10) .4054(7) .678(2)
C2I -.0083(11) .4063(7) .533(2)
C2J .0405(11) .4337(7) .490(2)
C3A .5683(9) .4231(7) .052(2)
C3B .5192(9) .3888(7) .042(2)
C3C .5154(9) .3750(7) .178(2)
C3D .5644(10) .4020(7) .273(2)
C3E .5963(10) .4299(7) .196(2)
C3I .6438(9) .2657(6) .107(2)
C3H .6447(8) .2781(6) -.031(2)
C3G .6969(8) .3117(6) -.023(2)
C3F .7256(9) .3214(7) .120(2)
C3J .6930(9) .2933(7) .200(2)
C4A .3345(9) .2233(7) .458(2)
C4B .3192(9) .2017(7) .574(2)
C4C .2690(9) .1673(7) .527(2)
C4D .2502(11) .1684(8) .380(2)
C4E .2911(10) .2037(7) .338(2)
C4F .3812(10) .0640(7) .290(2)
C4G .3968(10) .0589(7) .434(2)
C4H .4477(10) .0907(7) .494(2)
C4I .4638(10) .1170(8) .387(2)
C4J .4246(11) .0999(8) .263(2)
H(1A) .8279 .1663 1.2307
H(1B) .7375 .1269 1.0508
H(1C) .7507 .1527 .8057
H(1D) .8509 .2091 .8443
H(1E) .8986 .2164 1.1045
H(1F) 1.0189 .1036 1.0146
H(1G) .9669 .0880 .7578
H(1H) .8703 .0326 .7468
H(11) .8605 .0141 .9960
H(1J) .9565 .0580 1.1625
H(2A) .2364 .3572 .5546
H(2B) .2011 .3260 .7707
H(2C) .0994 .2734 .6904
H(2D) .0750 .2699 .4169
H(2E) .1610 .3224 .3372
H(2F) .1217 .4694 .6209
H(2G) .0767 .4421 .8303
H(2H) -.0240 .3877 .7335
H(21) -.0446 .3904 .4694
H(2J) .0447 .4402 .3930
H(3A) .5799 .4387 -.0215
H(3B) .4927 .3765 -.0414
H(3C) .4873 .3526 .2021
H(3D) .5728 .4010 .3697
H(3E) .6304 .4504 .2332
H(3F) .7599 .3423 .1550
H(3G) .7098 .3249 -.0994
H(3H) .6163 .2669 -.1113
H(31) .6158 .2438 .1327
H(3J) .7012 .2928 .2973
H(4A) .3689 .2465 .4578
H(4B) .3400 .2097 .6724
H(4C) .2506 .1458 .5867
H(4D) .2157 .1490 .3194
H(4E) .2890 .2131 .2412
H(4F) .3471 .0466 .2214
H(4G) .3766 .0363 .4859
H(4H) .4686 .0943 .5933
H(4I) .4967 .1424 .3973
H(4J) .4280 .1106 .1695

loop_
_geom_angle_atom_site_label_1
_geom_angle_atom_site_label_2
_geom_angle_atom_site_label_3
_geom_angle
_geom_angle_publ_flag
S11 Ni1 S12 92.9(2) yes
S11 Ni1 S13 87.8(2) yes
S11 Ni1 S14 174.4(3) yes
S12 Ni1 S13 176.7(2) yes
S12 Ni1 S14 86.3(2) yes
S13 Ni1 S14 93.3(2) yes
S21 Ni2 S22 93.3(2) yes
S21 Ni2 S23 86.9(2) yes
S21 Ni2 S24 179.7(9) yes
S22 Ni2 S23 178.6(2) yes
S22 Ni2 S24 86.4(2) yes
S23 Ni2 S24 93.3(2) yes
S31 Ni3 S32 85.7(2) yes
S31 Ni3 S33 178.1(2) yes
S31 Ni3 S34 93.5(9) yes
S32 Ni3 S33 93.2(2) yes
S32 Ni3 S34 179.0(3) yes
S33 Ni3 S34 87.6(2) yes
S41 Ni4 S42 92.8(2) yes
S41 Ni4 S43 87.1(2) yes
S41 Ni4 S44 177.0(2) yes
S42 Ni4 S43 177.8(2) yes
S42 Ni4 S44 86.9(2) yes
S43 Ni4 S44 93.3(2) yes
C1A Co1 C1B 40.8(7) yes
C1A Co1 C1E 41.1(8) yes
C1A Co1 C1G 160.4(8) yes
C1B Co1 C1C 41.1(7) yes
C1B Co1 C1F 160.4(7) yes
C1C Co1 C1D 41.8(7) yes
C1C Co1 C1J 162.4(9) yes
C1D Co1 C1E 40.9(6) yes
C1D Co1 C1I 162.6(7) yes
C1E Co1 C1H 161.5(8) yes
C1F Co1 C1J 39.7(9) yes
C1G Co1 C1H 40.2(8) yes
C1H Co2 C1I 40.9(9) yes
C1I Co1 C1J 42.4(8) yes
C2A Co2 C2B 40.3(7) yes
C2A Co2 C2H 159.8(7) yes
C2B Co2 C2C 41.5(7) yes
C2B Co2 C2I 161.4(8) yes
C2C Co2 C2D 41.6(6) yes
C2C Co2 C2J 161.2(7) yes
C2D Co2 C2E 41.6(8) yes
C2D Co2 C2F 160.0(8) yes
C2E Co2 C2G 158.4(9) yes
C2F Co2 C2G 40.7(9) yes
C2F Co2 C2J 41.4(8) yes
C2G Co2 C2H 41.6(9) yes
C2H Co2 C2I 40.2(8) yes
C2I Co2 C2J 41.2(9) yes
C3A Co3 C3B 40.8(7) yes
C3A Co3 C3E 41.6(7) yes
C3A Co3 C3I 158.8(6) yes
C3B Co3 C3C 41.3(7) yes
C3B Co3 C3J 159.8(8) yes
C3C Co3 C3D 41.4(7) yes
C3C Co3 C3F 159.3(7) yes
C3D Co3 C3E 39.9(8) yes
C3D Co3 C3G 159.4(7) yes
C3E Co3 C3H 160.5(8) yes
C3I Co3 C3H 41.1(7) yes
C3I Co3 C3J 42.2(7) yes
C3H Co3 C3G 41.6(7) yes
C3G Co3 C3F 41.0(6) yes
C3F Co3 C3J 41.1(8) yes
C4A Co4 C4B 41.1(8) yes
C4A Co4 C4E 41.9(7) yes
C4A Co4 C4G 161.3(7) yes
C4B Co4 C4C 41.5(7) yes
C4B Co4 C4F 162.6(8) yes
C4C Co4 C4D 41.5(7) yes
C4C Co4 C4J 162.7(7) yes
C4D Co4 C4E 42.4(8) yes
C4D Co4 C4I 161.5(8) yes
C4E Co4 C4H 160.5(8) yes
C4F Co4 C4G 40.9(7) yes
C4F Co4 C4J 41.7(7) yes
C4G Co4 C4h 41.0(8) yes
C4H Co4 C41 40.8(9) yes
C4I Co4 C4J 40.5(8) yes
Ni1 S11 C12 102.1(6) yes
Ni1 S12 C11 102.0(6) yes
Ni1 S13 C13 102.2(6) yes
Ni1 S14 C14 101.4(6) yes
Ni2 S21 C21 102.0(5) yes
Ni2 S22 C22 101.0(6) yes
Ni2 S23 C23 101.6(5) yes
Ni2 S24 C24 101.6(5) yes
Ni3 S31 C31 102.5(7) yes
Ni3 S32 C33 102.2(6) yes
Ni3 S33 C34 101.8(6) yes
Ni3 S34 C32 100.1(7) yes
Ni4 S41 C41 102.6(6) yes
Ni4 S42 C42 102.3(5) yes
Ni4 S43 C43 102.3(5) yes
Ni4 S44 C44 101.8(5) yes
S11 C12 S15 122.0(10) yes
S11 C12 C11 121(2) yes
S15 C12 C11 117(2) yes
S12 C11 S16 122.0(10) yes
S12 C11 C12 123(2) yes
S16 C11 C12 116(2) yes
S13 C13 S17 123(2) yes
S13 C13 C14 121(2) yes
S17 C13 C14 116.0(10) yes
S14 C14 S18 121.6(9) yes
S14 C14 C13 122(2) yes
S18 C14 C13 116(2) yes
S21 C21 S25 123.0(9) yes
S21 C21 C22 121(2) yes
S25 C21 C22 117(2) yes
S22 C22 S26 120.6(8) yes
S22 C22 C21 123(2) yes
S26 C22 C21 116.0(10) yes
S23 C23 S27 121.5(9) yes
S23 C23 C24 122(2) yes
S27 C23 C24 117(2) yes
S24 C24 S28 122.5(8) yes
S24 C24 C23 121(2) yes
S28 C24 C23 117(2) yes
S31 C31 S37 123.0(10) yes
S31 C31 C32 121(2) yes
S37 C31 C32 117.0(10) yes
S34 C32 S38 120.0(10) yes
S34 C32 C31 123.0(10) yes
S38 C32 C31 116.0(10) yes
S32 C33 S36 122.0(10) yes
S32 C33 C34 121(2) yes
S36 C33 C34 117(2) yes
S33 C34 S35 124(2) yes
S33 C34 C33 122.0(10) yes
S35 C34 C33 114.0(10) yes
S41 C41 S45 122.7(9) yes
S41 C41 C42 122(2) yes
S45 C41 C42 116(2) yes
S42 C42 S46 123.0(9) yes
S42 C42 C41 121(2) yes
S46 C42 C41 116.0(10) yes
S43 C43 S47 123.0(8) yes
S43 C43 C44 121(2) yes
S47 C43 C44 116(2) yes
S44 C44 S48 121.8(8) yes
S44 C44 C43 121(2) yes
S48 C44 C43 117(2) yes
C12 S15 C15 96.6(8) yes
C11 S16 C15 97.1(8) yes
C13 S17 C16 97.1(8) yes
C14 S18 C16 96.6(8) yes
C21 S25 C25 97.5(7) yes
C22 S26 C25 96.9(7) yes
C23 S27 C26 96.3(7) yes
C24 S28 C26 96.9(7) yes
C34 S35 C35 97.3(9) yes
C33 S36 C35 97.4(8) yes
C31 S37 C36 98.0(10) yes
C32 S38 C36 95.0(10) yes
C41 S45 C45 97.4(8) yes
C42 S46 C45 97.0(7) yes
C43 S47 C46 98.4(7) yes
C44 S48 C46 97.4(7) yes
S15 C15 S16 113.3(8) yes
S15 C15 S19 122(2) yes
S16 C15 S19 124(2) yes
S10 C16 S17 125(2) yes
S10 C16 S18 122(2) yes
S17 C16 S18 113.7(8) yes
S25 C25 S26 112.6(8) yes
S25 C25 S29 125.4(2) yes
S26 C25 S29 122.1(9) yes
S20 C26 S27 121(2) yes
S20 C26 S28 125(2) yes
S27 C26 S28 114.0(9) yes
S30 C35 S35 124(2) yes
S30 C35 S36 122.0(10) yes
S35 C35 S36 113.3(8) yes
S37 C36 S38 114(2) yes
S37 C36 S39 125.0(10) yes
S38 C36 S39 122.0(10) yes
S45 C45 S46 113.2(8) yes
S45 C45 S49 124(2) yes
S46 C45 S49 123(2) yes
S40 C46 S47 125.0(10) yes
S40 C46 S48 123.5(9) yes
S47 C46 S48 111.5(8) yes
C1B C1A C1E 109(2) yes
C1A C1B C1C 108(2) yes
C1B C1C C1D 106.0(10) yes
C1C C1D C1E 109(2) yes
C1A C1E C1D 107(2) yes
C1G C1F C1J 110(2) yes
C1F C1G C1H 108(2) yes
C1G C1H C1I 110(2) yes
C1H C1I C1J 106(2) yes
C1F C1J C1I 109(2) yes
C2B C2A C2E 109.0(10) yes
C2A C2B C2C 109.0(10) yes
C2B C2C C2D 107(2) yes
C2C C2D C2E 107.0(10) yes
C2A C2E C2D 108(2) yes
C2G C2F C2J 109(2) yes
C2F C2G C2H 107(2) yes
C2G C2H C2I 107(2) yes
C2H C2I C2J 110(2) yes
C2F C2J C2I 106(2) yes
C3B C3A C3E 106(2) yes
C3A C3B C3C 109.0(10) yes
C3b C3C C3D 106(2) yes
C3C C3D C3E 109(2) yes
C3A C3E C3D 110(2) yes
C3H C3I C3J 109(2) yes
C3I C3H C3G 107.0(10) yes
C3H C3G C3F 110(2) yes
C3G C3F C3J 107(2) yes
C3I C3J C3F 109.0(10) yes
C4B C4A C4E 107(2) yes
C4A C4B C4C 109.0(10) yes
C4B C4C C4D 108(2) yes
C4C C4D C4E 106(2) yes
C4A C4E C4D 110(2) yes
C4G C4F C4J 105(2) yes
C4F C4G C4H 109(2) yes
C4G C4H C4I 108(2) yes
C4H C4I C4J 107(2) yes
C4F C4J C4I 110(2) yes

loop_
_geom_bond_atom_site_label_1
_geom_bond_atom_site_label_2
_geom_bond_distance
_geom_bond_publ_flag
Ni1 S11 2.151(5) yes
Ni1 S12 2.163(5) yes
Ni1 S13 2.159(5) yes
Ni1 S14 2.156(5) yes
Ni2 S21 2.174(4) yes
Ni2 S22 2.152(4) yes
Ni2 S23 2.152(5) yes
Ni2 S24 2.173(4) yes
Ni3 S31 2.168(5) yes
Ni3 S32 2.146(5) yes
Ni3 S33 2.178(5) yes
Ni3 S34 2.162(6) yes
Ni4 S41 2.158(5) yes
Ni4 S42 2.164(5) yes
Ni4 S43 2.155(5) yes
Ni4 S44 2.163(4) yes
Co1 C1A 2.021(15) yes
Co1 C1B 2.039(16) yes
Co1 C1C 2.047(15) yes
Co1 C1D 2.035(16) yes
Co1 C1E 2.041(15) yes
Co1 C1F 2.053(18) yes
Co1 C1G 2.049(19) yes
Co1 C1H 2.020(17) yes
Co1 C1I 2.038(18) yes
Co1 C1J 2.036(19) yes
Co2 C2A 2.027(16) yes
Co2 C2B 2.035(15) yes
Co2 C2C 2.033(15) yes
Co2 C2D 2.039(16) yes
Co2 C2E 2.032(16) yes
Co2 C2F 2.021(18) yes
Co2 C2G 2.046(17) yes
Co2 C2H 2.037(18) yes
Co2 C2I 2.036(18) yes
Co2 C2J 2.050(19) yes
Co3 C3A 2.045(17) yes
Co3 C3B 2.030(16) yes
Co3 C3C 2.053(18) yes
Co3 C3D 2.046(17) yes
Co3 C3E 2.021(16) yes
Co3 C3I 2.034(16) yes
Co3 C3H 2.044(14) yes
Co3 C3G 2.053(15) yes
Co3 C3F 2.043(16) yes
Co3 C3J 2.011(16) yes
Co4 C4A 2.029(16) yes
Co4 C4B 2.041(15) yes
Co4 C4C 2.024(17) yes
Co4 C4D 2.029(17) yes
Co4 C4E 2.014(17) yes
Co4 C4F 2.044(16) yes
Co4 C4G 2.037(17) yes
Co4 C4H 2.057(17) yes
Co4 C4I 2.043(19) yes
Co4 C4J 2.037(19) yes
S10 C16 1.647(15) yes
S11 C12 1.730(14) yes
S12 C11 1.712(15) yes
S13 C13 1.715(16) yes
S14 C14 1.733(14) yes
S15 C12 1.738(15) yes
S15 C15 1.722(17) yes
S16 C11 1.744(14) yes
S16 C15 1.724(18) yes
S17 C13 1.745(15) yes
S17 C16 1.715(18) yes
S18 C14 1.747(14) yes
S18 C16 1.730(17) yes
S19 C15 1.642(15) yes
S20 C26 1.654(16) yes
S21 C21 1.735(15) yes
S22 C22 1.736(13) yes
S23 C23 1.732(13) yes
S24 C24 1.724(14) yes
S25 C21 1.729(13) yes
S25 C25 1.725(16) yes
S26 C22 1.754(14) yes
S26 C25 1.727(14) yes
S27 C23 1.751(14) yes
S27 C26 1.726(17) yes
S28 C24 1.749(13) yes
S28 C26 1.711(17) yes
S29 C25 1.640(14) yes
S30 C35 1.645(15) yes
S31 C31 1.702(17) yes
S32 C33 1.736(14) yes
S33 C34 1.709(16) yes
S34 C32 1.751(18) yes
S35 C34 1.752(15) yes
S35 C35 1.736(19) yes
S36 C33 1.724(15) yes
S36 C35 1.708(17) yes
S37 C31 1.732(17) yes
S37 C36 1.69(2) yes
S38 C32 1.759(17) yes
S38 C36 1.75(2) yes
S39 C36 1.654(19) yes
S40 C46 1.620(14) yes
S41 C41 1.709(15) yes
S42 C42 1.727(13) yes
S43 C43 1.729(14) yes
S44 C44 1.737(13) yes
S45 C41 1.734(15) yes
S45 C45 1.719(18) yes
S46 C42 1.732(13) yes
S46 C45 1.729(18) yes
S47 C43 1.736(13) yes
S47 C46 1.737(16) yes
S48 C44 1.741(14) yes
S48 C46 1.748(15) yes
S49 C45 1.632(16) yes
C11 C12 1.33(2) yes
C13 C14 1.34(2) yes
C21 C22 1.32(2) yes
C23 C24 1.33(2) yes
C31 C32 1.32(3) yes
C33 C34 1.36(3) yes
C41 C42 1.36(2) yes
C43 C44 1.34(2) yes
C1A C1B 1.42(2) yes
C1A C1E 1.43(3) yes
C1B C1C 1.43(3) yes
C1C C1D 1.46(3) yes
C1D C1E 1.42(2) yes
C1F C1G 1.40(3) yes
C1F C1J 1.39(3) yes
C1G C1H 1.40(3) yes
C1H C1I 1.42(3) yes
C1I C1J 1.47(3) yes
C2A C2B 1.40(3) yes
C2A C2E 1.42(2) yes
C2B C2C 1.44(2) yes
C2C C2D 1.45(2) yes
C2D C2E 1.45(3) yes
C2F C2G 1.41(3) yes
C2F C2J 1.44(3) yes
C2G C2H 1.45(3) yes
C2H C2I 1.40(3) yes
C2I C2J 1.44(3) yes
C3A C3B 1.42(3) yes
C3A C3E 1.44(3) yes
C3B C3C 1.44(3) yes
C3C C3D 1.45(3) yes
C3D C3E 1.39(3) yes
C3I C3H 1.43(2) yes
C3I C3J 1.46(2) yes
C3H C3G 1.46(3) yes
C3G C3F 1.43(2) yes
C3F C3J 1.42(3) yes
C4A C4B 1.43(3) yes
C4A C4E 1.44(3) yes
C4B C4C 1.44(3) yes
C4C C4D 1.44(2) yes
C4D C4E 1.46(3) yes
C4F C4G 1.43(3) yes
C4F C4J 1.45(3) yes
C4G C4H 1.43(3) yes
C4H C4I 1.43(3) yes
C4I C4J 1.41(3) yes

loop_
_geom_contact_atom_site_label_1
_geom_contact_atom_site_label_2
_geom_contact_distance
S11 S22 3.650(10)
S11 S26 3.400(10)
S15 S26 3.530(10)
S16 S29 3.660(10)
S18 S24 3.570(10)
S10 S40 3.320(10)
S28 S37 3.640(10)
S29 S30 3.530(10)
S20 S40 3.620(10)
S27 S43 3.600(10)
S29 S45 3.620(10)
S30 S46 3.620(10)
S31 S48 3.630(10)
S32 S43 3.660(10)
S32 S47 3.640(10)
S36 S41 3.510(10)
S36 S43 3.490(10)
